data_2017851
loop_
_publ_author_name
'Wilson, Colin R.'
'Munro, Orde Q.'

_publ_section_title
;
 Unconventional hydrogen bonding and \p-stacking in two substituted
 pyridine carboxamides
;
_journal_coeditor_code LN3145
_journal_issue 10
_journal_name_full 'Acta Crystallographica Section C'
_journal_page_first o513
_journal_page_last o516
_journal_paper_doi 10.1107/S0108270110036218
_journal_volume 66
_journal_year 2010
_chemical_formula_iupac 'C12 H9 F N2 O'
_chemical_formula_moiety 'C12 H9 F N2 O'
_chemical_formula_sum 'C12 H9 F N2 O'
_chemical_formula_weight 216.21
_chemical_name_systematic
;
i>N-</i>(4-fluorophenyl)pyridine-2-carboxamide
;
_space_group_IT_number 14
_symmetry_cell_setting monoclinic
_symmetry_space_group_name_Hall '-P 2ybc'
_symmetry_space_group_name_H-M 'P 1 21/c 1'
_atom_sites_solution_hydrogens geom
_atom_sites_solution_primary direct
_atom_sites_solution_secondary difmap
_audit_creation_method SHELXL-97
_cell_angle_alpha 90.00
_cell_angle_beta 96.479(4)
_cell_angle_gamma 90.00
_cell_formula_units_Z 4
_cell_length_a 8.2500(3)
_cell_length_b 6.0649(2)
_cell_length_c 20.5484(8)
_cell_measurement_reflns_used 6230
_cell_measurement_temperature 296(2)
_cell_measurement_theta_max 25.9995
_cell_measurement_theta_min 3.0031
_cell_volume 1021.58(6)
_computing_cell_refinement
;
CrysAlis RED (Oxford Diffraction, 2008)
;
_computing_data_collection
;
CrysAlis CCD (Oxford Diffraction, 2008)
;
_computing_data_reduction
;
CrysAlis RED (Oxford Diffraction, 2008)
;
_computing_molecular_graphics
;
Mercury (Macrae <i>et al.</i>, 2008)
;
_computing_publication_material 'WinGX (Farrugia, 1999)'
_computing_structure_refinement 'SHELXL97 (Sheldrick, 2008)'
_computing_structure_solution 'SHELXS97 (Sheldrick, 2008)'
_diffrn_ambient_temperature 296(2)
_diffrn_detector_area_resol_mean 8.4190
_diffrn_measured_fraction_theta_full 0.994
_diffrn_measured_fraction_theta_max 0.988
_diffrn_measurement_device_type 'Oxford Diffraction Xcalibur2 CCD'
_diffrn_measurement_method '\w scans'
_diffrn_radiation_monochromator graphite
_diffrn_radiation_source 'Enhance (Mo) X-ray Source'
_diffrn_radiation_type MoK\a
_diffrn_radiation_wavelength 0.71073
_diffrn_reflns_av_R_equivalents 0.0268
_diffrn_reflns_av_sigmaI/netI 0.0138
_diffrn_reflns_limit_h_max 10
_diffrn_reflns_limit_h_min -10
_diffrn_reflns_limit_k_max 7
_diffrn_reflns_limit_k_min -7
_diffrn_reflns_limit_l_max 25
_diffrn_reflns_limit_l_min -25
_diffrn_reflns_number 10495
_diffrn_reflns_theta_full 25.00
_diffrn_reflns_theta_max 25.9995
_diffrn_reflns_theta_min 3.0031
_exptl_absorpt_coefficient_mu 0.104
_exptl_absorpt_correction_T_max 1.00000
_exptl_absorpt_correction_T_min 0.95950
_exptl_absorpt_correction_type multi-scan
_exptl_absorpt_process_details
;
(CrysAlis RED; Oxford Diffraction, 2008)
;
_exptl_crystal_colour colourless
_exptl_crystal_density_diffrn 1.406
_exptl_crystal_density_method 'not measured'
_exptl_crystal_description 'rectangular block'
_exptl_crystal_F_000 448
_exptl_crystal_size_max 0.60
_exptl_crystal_size_mid 0.45
_exptl_crystal_size_min 0.35
_refine_diff_density_max 0.175
_refine_diff_density_min -0.207
_refine_ls_extinction_coef 0.042(6)
_refine_ls_extinction_expression Fc^*^=kFc[1+0.001xFc^2^\l^3^/sin(2\q)]^-1/4^
_refine_ls_extinction_method 'SHELXL97 (Sheldrick, 2008)'
_refine_ls_goodness_of_fit_ref 1.028
_refine_ls_hydrogen_treatment refall
_refine_ls_matrix_type full
_refine_ls_number_parameters 182
_refine_ls_number_reflns 2005
_refine_ls_number_restraints 0
_refine_ls_restrained_S_all 1.028
_refine_ls_R_factor_all 0.0596
_refine_ls_R_factor_gt 0.0486
_refine_ls_shift/su_max 0.000
_refine_ls_shift/su_mean 0.000
_refine_ls_structure_factor_coef Fsqd
_refine_ls_weighting_details 'calc w=1/[\s^2^(Fo^2^)+(0.0860P)^2^+0.2055P] where P=(Fo^2^+2Fc^2^)/3'
_refine_ls_weighting_scheme calc
_refine_ls_wR_factor_gt 0.1333
_refine_ls_wR_factor_ref 0.1450
_reflns_number_gt 1593
_reflns_number_total 2005
_reflns_threshold_expression I>2\s(I)
_cod_data_source_file ln3145.cif
_cod_data_source_block I
_cod_original_sg_symbol_H-M 'P 21/c'
_cod_database_code 2017851
_cod_database_fobs_code 2017851

loop_
_symmetry_equiv_pos_as_xyz
'x, y, z'
'-x, y+1/2, -z+1/2'
'-x, -y, -z'
'x, -y-1/2, z-1/2'

loop_
_atom_site_type_symbol
_atom_site_label
_atom_site_fract_x
_atom_site_fract_y
_atom_site_fract_z
_atom_site_U_iso_or_equiv
_atom_site_adp_type
_atom_site_calc_flag
_atom_site_refinement_flags
_atom_site_occupancy
_atom_site_disorder_assembly
_atom_site_disorder_group
C C1 0.32637(17) 0.5407(3) 0.28306(7) 0.0429(4) Uani d . 1 . .
C C2 0.2479(2) 0.7416(3) 0.27325(9) 0.0550(5) Uani d . 1 . .
C C3 0.1394(2) 0.7772(3) 0.21731(9) 0.0581(5) Uani d . 1 . .
C C4 0.1131(2) 0.6102(3) 0.17293(8) 0.0533(4) Uani d . 1 . .
C C5 0.1882(2) 0.4102(3) 0.18130(8) 0.0572(5) Uani d . 1 . .
C C6 0.2960(2) 0.3736(3) 0.23732(8) 0.0516(4) Uani d . 1 . .
C C7 0.48262(19) 0.3276(3) 0.37228(7) 0.0459(4) Uani d . 1 . .
C C8 0.60614(18) 0.3584(2) 0.43165(7) 0.0421(4) Uani d . 1 . .
C C9 0.6492(2) 0.1784(3) 0.47109(9) 0.0563(5) Uani d . 1 . .
C C10 0.7559(2) 0.2110(3) 0.52774(9) 0.0624(5) Uani d . 1 . .
C C11 0.8178(2) 0.4178(3) 0.54068(9) 0.0577(5) Uani d . 1 . .
C C12 0.7712(2) 0.5864(3) 0.49784(9) 0.0578(5) Uani d . 1 . .
N N1 0.44150(16) 0.5154(2) 0.33956(6) 0.0478(4) Uani d . 1 . .
N N2 0.66513(16) 0.5602(2) 0.44373(7) 0.0504(4) Uani d . 1 . .
O O1 0.42591(17) 0.1465(2) 0.35782(7) 0.0702(4) Uani d . 1 . .
F F1 0.00806(16) 0.6455(2) 0.11748(6) 0.0823(5) Uani d . 1 . .
H H2 0.270(2) 0.857(3) 0.3038(11) 0.075(6) Uiso d . 1 . .
H H3 0.084(3) 0.919(4) 0.2095(11) 0.079(6) Uiso d . 1 . .
H H5 0.170(3) 0.292(4) 0.1471(11) 0.081(6) Uiso d . 1 . .
H H6 0.349(3) 0.236(4) 0.2451(10) 0.069(6) Uiso d . 1 . .
H H9 0.605(2) 0.030(4) 0.4605(10) 0.075(6) Uiso d . 1 . .
H H10 0.781(3) 0.087(4) 0.5588(11) 0.087(7) Uiso d . 1 . .
H H11 0.892(3) 0.452(3) 0.5803(10) 0.074(6) Uiso d . 1 . .
H H12 0.815(2) 0.736(4) 0.5053(9) 0.065(5) Uiso d . 1 . .
H H100 0.481(3) 0.633(3) 0.3578(10) 0.067(6) Uiso d . 1 . .

loop_
_atom_site_aniso_label
_atom_site_aniso_U_11
_atom_site_aniso_U_22
_atom_site_aniso_U_33
_atom_site_aniso_U_12
_atom_site_aniso_U_13
_atom_site_aniso_U_23
C1 0.0378(7) 0.0517(9) 0.0372(7) -0.0069(6) -0.0048(6) -0.0004(6)
C2 0.0657(11) 0.0471(9) 0.0477(9) -0.0058(8) -0.0128(7) -0.0058(7)
C3 0.0639(11) 0.0496(10) 0.0563(10) 0.0027(8) -0.0136(8) 0.0027(8)
C4 0.0493(9) 0.0630(10) 0.0432(8) -0.0049(7) -0.0147(7) 0.0033(7)
C5 0.0642(11) 0.0617(11) 0.0419(9) -0.0028(8) -0.0108(7) -0.0119(8)
C6 0.0543(9) 0.0548(10) 0.0430(8) 0.0071(8) -0.0056(7) -0.0068(7)
C7 0.0436(8) 0.0519(9) 0.0401(8) -0.0060(7) -0.0048(6) -0.0011(7)
C8 0.0379(7) 0.0476(8) 0.0393(7) -0.0013(6) -0.0025(6) -0.0021(6)
C9 0.0618(10) 0.0499(10) 0.0532(10) -0.0042(8) -0.0103(8) 0.0023(8)
C10 0.0708(12) 0.0579(11) 0.0534(10) 0.0075(9) -0.0153(8) 0.0068(8)
C11 0.0547(10) 0.0635(11) 0.0493(9) 0.0062(8) -0.0183(7) -0.0051(8)
C12 0.0553(10) 0.0514(10) 0.0607(10) -0.0028(8) -0.0194(8) -0.0053(8)
N1 0.0478(7) 0.0497(8) 0.0421(7) -0.0078(6) -0.0118(5) -0.0019(6)
N2 0.0483(8) 0.0488(8) 0.0499(8) -0.0034(6) -0.0128(6) 0.0011(6)
O1 0.0816(9) 0.0548(8) 0.0664(8) -0.0179(6) -0.0259(7) 0.0006(6)
F1 0.0825(8) 0.0910(9) 0.0625(7) -0.0005(7) -0.0396(6) 0.0044(6)

loop_
_atom_type_symbol
_atom_type_description
_atom_type_scat_dispersion_real
_atom_type_scat_dispersion_imag
_atom_type_scat_source
C C 0.0033 0.0016 'International Tables Vol C Tables 4.2.6.8 and 6.1.1.4'
H H 0.0000 0.0000 'International Tables Vol C Tables 4.2.6.8 and 6.1.1.4'
N N 0.0061 0.0033 'International Tables Vol C Tables 4.2.6.8 and 6.1.1.4'
O O 0.0106 0.0060 'International Tables Vol C Tables 4.2.6.8 and 6.1.1.4'
F F 0.0171 0.0103 'International Tables Vol C Tables 4.2.6.8 and 6.1.1.4'

loop_
_geom_angle_atom_site_label_1
_geom_angle_atom_site_label_2
_geom_angle_atom_site_label_3
_geom_angle_site_symmetry_1
_geom_angle_site_symmetry_3
_geom_angle
_geom_angle_publ_flag
C1 C2 C3 . . 120.24(16) ?
C1 C2 H2 . . 120.1(13) ?
C1 C6 C5 . . 119.66(16) ?
C1 C6 H6 . . 119.1(13) ?
C1 N1 H100 . . 116.9(14) ?
C2 C1 C6 . . 119.95(14) ?
C2 C1 N1 . . 118.19(13) ?
C2 C3 H3 . . 121.1(13) ?
C3 C2 H2 . . 119.6(13) ?
C3 C4 C5 . . 122.69(15) ?
C3 C4 F1 . . 118.62(16) ?
C4 C3 C2 . . 118.45(17) ?
C4 C3 H3 . . 120.5(13) ?
C4 C5 C6 . . 119.01(15) ?
C4 C5 H5 . . 121.1(13) ?
C5 C4 F1 . . 118.68(15) ?
C5 C6 H6 . . 121.2(13) ?
C6 C1 N1 . . 121.83(15) ?
C6 C5 H5 . . 119.9(13) ?
C7 N1 C1 . . 127.33(13) ?
C7 N1 H100 . . 115.3(14) ?
C8 C9 C10 . . 118.34(16) ?
C8 C9 H9 . . 121.8(12) ?
C8 N2 C12 . . 116.98(14) ?
C9 C8 C7 . . 118.78(14) ?
C9 C10 H10 . . 119.7(14) ?
C10 C9 H9 . . 119.8(12) ?
C10 C11 C12 . . 119.04(16) ?
C10 C11 H11 . . 122.6(13) ?
C11 C10 C9 . . 118.66(16) ?
C11 C10 H10 . . 121.5(14) ?
C11 C12 H12 . . 121.0(12) ?
C12 C11 H11 . . 118.3(13) ?
N1 C7 C8 . . 114.07(13) ?
N2 C8 C7 . . 117.64(13) ?
N2 C8 C9 . . 123.56(14) ?
N2 C12 C11 . . 123.36(17) ?
N2 C12 H12 . . 115.6(12) ?
O1 C7 C8 . . 120.95(14) ?
O1 C7 N1 . . 124.97(14) ?

loop_
_geom_bond_atom_site_label_1
_geom_bond_atom_site_label_2
_geom_bond_site_symmetry_2
_geom_bond_distance
_geom_bond_publ_flag
C1 C2 . 1.384(2) ?
C1 C6 . 1.386(2) ?
C1 N1 . 1.4230(18) ?
C2 C3 . 1.392(2) ?
C2 H2 . 0.94(2) ?
C3 C4 . 1.364(3) ?
C3 H3 . 0.98(2) ?
C4 C5 . 1.364(3) ?
C4 F1 . 1.3681(18) ?
C5 C6 . 1.391(2) ?
C5 H5 . 1.00(2) ?
C6 H6 . 0.95(2) ?
C7 C8 . 1.510(2) ?
C7 N1 . 1.346(2) ?
C7 O1 . 1.2178(19) ?
C8 C9 . 1.382(2) ?
C8 N2 . 1.330(2) ?
C9 C10 . 1.392(2) ?
C9 H9 . 0.99(2) ?
C10 C11 . 1.369(3) ?
C10 H10 . 0.99(2) ?
C11 C12 . 1.376(3) ?
C11 H11 . 0.98(2) ?
C12 N2 . 1.345(2) ?
C12 H12 . 0.99(2) ?
N1 H100 . 0.86(2) ?

loop_
_geom_hbond_atom_site_label_D
_geom_hbond_atom_site_label_H
_geom_hbond_atom_site_label_A
_geom_hbond_site_symmetry_A
_geom_hbond_distance_DH
_geom_hbond_distance_HA
_geom_hbond_distance_DA
_geom_hbond_angle_DHA
C2 H2 O1 1_565 0.95(2) 2.38(2) 3.260(2) 155(2)
C10 H10 F1 4_666 1.00(2) 2.53(2) 3.397(2) 145(2)

loop_
_geom_torsion_atom_site_label_1
_geom_torsion_atom_site_label_2
_geom_torsion_atom_site_label_3
_geom_torsion_atom_site_label_4
_geom_torsion_site_symmetry_1
_geom_torsion_site_symmetry_2
_geom_torsion_site_symmetry_3
_geom_torsion_site_symmetry_4
_geom_torsion
_geom_torsion_publ_flag
C1 C2 C3 C4 . . . . 0.0(3) ?
C2 C1 C6 C5 . . . . 0.9(3) ?
C2 C1 N1 C7 . . . . 151.94(17) ?
C2 C3 C4 C5 . . . . 0.2(3) ?
C2 C3 C4 F1 . . . . -179.22(16) ?
C3 C4 C5 C6 . . . . 0.1(3) ?
C4 C5 C6 C1 . . . . -0.7(3) ?
C6 C1 C2 C3 . . . . -0.5(3) ?
C6 C1 N1 C7 . . . . -30.3(2) ?
C7 C8 C9 C10 . . . . -176.33(15) ?
C7 C8 N2 C12 . . . . 178.04(14) ?
C8 C7 N1 C1 . . . . -178.39(13) ?
C8 C9 C10 C11 . . . . -2.3(3) ?
C9 C8 N2 C12 . . . . -0.5(3) ?
C9 C10 C11 C12 . . . . 0.8(3) ?
C10 C11 C12 N2 . . . . 1.0(3) ?
C11 C12 N2 C8 . . . . -1.1(3) ?
N1 C1 C2 C3 . . . . 177.30(15) ?
N1 C1 C6 C5 . . . . -176.88(15) ?
N1 C7 C8 C9 . . . . 176.00(15) ?
N1 C7 C8 N2 . . . . -2.6(2) ?
N2 C8 C9 C10 . . . . 2.2(3) ?
O1 C7 C8 C9 . . . . -2.6(3) ?
O1 C7 C8 N2 . . . . 178.75(16) ?
O1 C7 N1 C1 . . . . 0.2(3) ?
F1 C4 C5 C6 . . . . 179.56(16) ?

loop_
_cod_related_entry_id
_cod_related_entry_database
_cod_related_entry_code
1 ChemSpider 1966600
